data_4061009
loop_
_publ_author_name
'Klein, David P.'
'Ellern, Arkady'
'Angelici, Robert J.'

_publ_section_title
;
 New Mechanism for the Intermolecular Hydroamination of Alkynes:
 Catalysis by Dinuclear Ruthenium Complexes with a Rigid Dicyclopentadienyl
 Ligand
;
_journal_coden_ASTM ORGND7
_journal_issue 24
_journal_name_full Organometallics
_journal_page_first 5662
_journal_page_last 5670
_journal_paper_doi 10.1021/om049377u
_journal_volume 23
_journal_year 2004
_chemical_formula_sum 'C25 H25 B F4 O3 Ru2 Si2'
_chemical_formula_weight 718.58
_space_group_IT_number 4
_symmetry_cell_setting monoclinic
_symmetry_space_group_name_Hall 'P 2yb'
_symmetry_space_group_name_H-M 'P 1 21 1'
_cell_angle_alpha 90.00
_cell_angle_beta 108.389(17)
_cell_angle_gamma 90.00
_cell_formula_units_Z 2
_cell_length_a 9.280(10)
_cell_length_b 12.903(14)
_cell_length_c 12.147(13)
_cell_measurement_temperature 193(2)
_cell_volume 1380(3)
_diffrn_ambient_temperature 193(2)
_exptl_crystal_density_diffrn 1.729
_cod_depositor_comments
;
The following automatic conversions were performed:
'_symmetry_cell_setting' value 'Monoclinic' changed to 'monoclinic'
according to '/home/saulius/struct/CIF-dictionaries/cif_core.dic'
dictionary named 'cif_core.dic' version 2.4.1 from 2010-06-29.

Automatic conversion script
Id: cif_fix_enum 1527 2010-12-29 10:47:43Z saulius 
;
_cod_original_sg_symbol_H-M 'P 21'
_cod_database_code 4061009

loop_
_symmetry_equiv_pos_as_xyz
'x, y, z'
'-x, y+1/2, -z'

loop_
_atom_site_label
_atom_site_type_symbol
_atom_site_fract_x
_atom_site_fract_y
_atom_site_fract_z
_atom_site_U_iso_or_equiv
_atom_site_adp_type
_atom_site_occupancy
_atom_site_symmetry_multiplicity
_atom_site_calc_flag
_atom_site_refinement_flags
_atom_site_disorder_assembly
_atom_site_disorder_group
Ru1 Ru 0.31305(7) 0.28836(5) 0.09270(5) 0.02881(19) Uani 1 1 d . . .
Ru2 Ru 0.49899(7) 0.26664(5) 0.33099(5) 0.02912(19) Uani 1 1 d . . .
Si1 Si 0.4183(3) 0.5318(2) 0.2523(2) 0.0315(5) Uani 1 1 d . . .
Si2 Si 0.6948(3) 0.3859(2) 0.1686(2) 0.0387(6) Uani 1 1 d . . .
C1 C 0.1402(11) 0.1141(10) 0.4532(9) 0.049(3) Uani 1 1 d . . .
H1A H 0.1442 0.0532 0.4134 0.059 Uiso 1 1 calc R . .
C2 C 0.0773(13) 0.1116(11) 0.5433(10) 0.056(3) Uani 1 1 d . . .
H2A H 0.0405 0.0498 0.5633 0.067 Uiso 1 1 calc R . .
C3 C 0.0700(12) 0.2032(11) 0.6033(9) 0.055(3) Uani 1 1 d . . .
H3A H 0.0279 0.2023 0.6634 0.066 Uiso 1 1 calc R . .
C4 C 0.1257(11) 0.2954(11) 0.5731(8) 0.050(3) Uani 1 1 d . . .
H4A H 0.1218 0.3562 0.6132 0.060 Uiso 1 1 calc R . .
C5 C 0.1882(11) 0.2960(10) 0.4811(8) 0.046(3) Uani 1 1 d . . .
H5A H 0.2241 0.3578 0.4600 0.056 Uiso 1 1 calc R . .
C6 C 0.1968(10) 0.2046(8) 0.4212(8) 0.036(2) Uani 1 1 d . . .
C7 C 0.2544(10) 0.2010(8) 0.3195(8) 0.038(2) Uani 1 1 d . . .
H7A H 0.2879 0.1372 0.3014 0.045 Uiso 1 1 calc R . .
C8 C 0.2623(8) 0.2847(8) 0.2497(6) 0.0307(18) Uani 1 1 d . . .
H8A H 0.2420 0.3488 0.2765 0.037 Uiso 1 1 calc R . .
C9 C 0.5529(13) 0.1259(8) 0.3483(10) 0.041(3) Uani 1 1 d . . .
C10 C 0.1241(11) 0.2116(8) 0.0380(8) 0.036(2) Uani 1 1 d . . .
C11 C 0.4170(12) 0.1592(8) 0.1040(8) 0.039(2) Uani 1 1 d . . .
C12 C 0.2331(11) 0.4484(8) 0.0182(8) 0.040(2) Uani 1 1 d . . .
H12A H 0.1371 0.4819 0.0151 0.048 Uiso 1 1 calc R . .
C13 C 0.2598(12) 0.3845(10) -0.0712(8) 0.047(3) Uani 1 1 d . . .
H13A H 0.1845 0.3672 -0.1458 0.056 Uiso 1 1 calc R . .
C14 C 0.4129(12) 0.3629(8) -0.0395(8) 0.039(2) Uani 1 1 d . . .
H14A H 0.4626 0.3248 -0.0874 0.047 Uiso 1 1 calc R . .
C15 C 0.4890(11) 0.4029(8) 0.0749(8) 0.033(2) Uani 1 1 d . . .
C16 C 0.3770(11) 0.4591(9) 0.1101(8) 0.038(2) Uani 1 1 d . . .
C17 C 0.5520(11) 0.4356(8) 0.3506(9) 0.035(2) Uani 1 1 d . . .
C18 C 0.6686(9) 0.3831(9) 0.3164(8) 0.037(2) Uani 1 1 d . . .
C19 C 0.7422(11) 0.3106(10) 0.4088(8) 0.047(3) Uani 1 1 d . . .
H19A H 0.8302 0.2669 0.4131 0.056 Uiso 1 1 calc R . .
C20 C 0.6668(10) 0.3185(8) 0.4954(8) 0.044(2) Uani 1 1 d . . .
H20A H 0.6949 0.2804 0.5689 0.052 Uiso 1 1 calc R . .
C21 C 0.5522(11) 0.3949(7) 0.4611(7) 0.0314(19) Uani 1 1 d . . .
H21A H 0.4875 0.4185 0.5062 0.038 Uiso 1 1 calc R . .
C22 C 0.5177(13) 0.6545(9) 0.2447(11) 0.058(3) Uani 1 1 d . . .
H22A H 0.6066 0.6400 0.2229 0.087 Uiso 1 1 calc R . .
H22B H 0.5470 0.6878 0.3191 0.087 Uiso 1 1 calc R . .
H22C H 0.4512 0.6993 0.1879 0.087 Uiso 1 1 calc R . .
C23 C 0.2448(11) 0.5617(9) 0.2935(10) 0.049(3) Uani 1 1 d . . .
H23A H 0.2736 0.5985 0.3659 0.074 Uiso 1 1 calc R . .
H23B H 0.1950 0.4983 0.3014 0.074 Uiso 1 1 calc R . .
H23C H 0.1770 0.6038 0.2344 0.074 Uiso 1 1 calc R . .
C24 C 0.8168(13) 0.4971(12) 0.1517(10) 0.060(3) Uani 1 1 d . . .
H24A H 0.9195 0.4859 0.2000 0.090 Uiso 1 1 calc R . .
H24B H 0.7793 0.5604 0.1742 0.090 Uiso 1 1 calc R . .
H24C H 0.8139 0.5020 0.0721 0.090 Uiso 1 1 calc R . .
C25 C 0.7817(12) 0.2616(12) 0.1409(10) 0.065(3) Uani 1 1 d . . .
H25A H 0.8852 0.2578 0.1905 0.098 Uiso 1 1 calc R . .
H25B H 0.7791 0.2591 0.0613 0.098 Uiso 1 1 calc R . .
H25C H 0.7256 0.2041 0.1567 0.098 Uiso 1 1 calc R . .
O1 O 0.6065(10) 0.0440(6) 0.3713(7) 0.061(2) Uani 1 1 d . . .
O2 O 0.0157(8) 0.1674(7) 0.0038(8) 0.056(2) Uani 1 1 d . . .
O3 O 0.4779(10) 0.0844(7) 0.0925(7) 0.062(2) Uani 1 1 d . . .
B1 B 0.8099(18) 0.3996(11) 0.8114(11) 0.056(4) Uani 1 1 d . . .
F1 F 0.8966(14) 0.3433(17) 0.7679(11) 0.210(10) Uani 1 1 d . . .
F2 F 0.768(4) 0.3404(18) 0.884(2) 0.290(12) Uani 1 1 d . . .
F3 F 0.6835(13) 0.4298(12) 0.7336(10) 0.150(6) Uani 1 1 d . . .
F4 F 0.8786(14) 0.4674(16) 0.8831(15) 0.225(11) Uani 1 1 d . . .

loop_
_atom_site_aniso_label
_atom_site_aniso_U_11
_atom_site_aniso_U_22
_atom_site_aniso_U_33
_atom_site_aniso_U_23
_atom_site_aniso_U_13
_atom_site_aniso_U_12
Ru1 0.0273(3) 0.0280(4) 0.0265(3) -0.0016(3) 0.0019(2) -0.0009(3)
Ru2 0.0292(3) 0.0260(4) 0.0278(3) 0.0024(3) 0.0027(2) 0.0017(3)
Si1 0.0299(12) 0.0218(13) 0.0364(12) -0.0006(11) 0.0010(9) -0.0007(10)
Si2 0.0300(13) 0.0456(18) 0.0397(13) -0.0018(13) 0.0099(11) -0.0008(11)
C1 0.037(6) 0.061(8) 0.048(6) 0.013(6) 0.010(5) -0.005(5)
C2 0.046(6) 0.069(9) 0.048(6) 0.020(6) 0.008(5) -0.006(6)
C3 0.039(6) 0.082(10) 0.041(6) 0.029(6) 0.009(5) 0.010(6)
C4 0.046(5) 0.060(8) 0.040(5) 0.006(6) 0.007(4) 0.010(6)
C5 0.039(5) 0.057(7) 0.040(4) 0.003(5) 0.009(4) 0.000(5)
C6 0.025(4) 0.038(6) 0.042(5) 0.007(4) 0.004(4) 0.004(4)
C7 0.033(5) 0.034(6) 0.041(5) -0.001(4) 0.004(4) -0.002(4)
C8 0.026(4) 0.033(5) 0.031(3) -0.002(4) 0.005(3) -0.004(4)
C9 0.046(6) 0.032(6) 0.037(6) 0.010(5) 0.002(5) 0.001(5)
C10 0.040(5) 0.027(5) 0.036(5) -0.004(4) 0.005(4) -0.009(4)
C11 0.048(6) 0.027(5) 0.034(5) 0.010(4) 0.001(4) 0.004(5)
C12 0.031(5) 0.041(6) 0.036(5) 0.006(4) -0.009(4) -0.004(4)
C13 0.049(6) 0.057(7) 0.025(4) 0.004(5) -0.003(4) -0.014(5)
C14 0.051(6) 0.033(5) 0.035(5) -0.001(4) 0.018(4) -0.010(4)
C15 0.031(5) 0.035(5) 0.033(4) 0.003(4) 0.008(4) -0.006(4)
C16 0.031(5) 0.041(6) 0.037(5) 0.010(4) 0.005(4) 0.000(4)
C17 0.029(5) 0.034(6) 0.037(5) -0.003(4) 0.002(4) -0.007(4)
C18 0.009(4) 0.057(7) 0.041(5) 0.010(5) 0.001(3) 0.002(4)
C19 0.036(5) 0.050(7) 0.044(5) 0.015(5) -0.004(4) -0.005(5)
C20 0.035(5) 0.041(6) 0.041(5) 0.003(4) -0.007(4) 0.004(4)
C21 0.045(5) 0.020(4) 0.024(4) -0.006(4) 0.002(3) -0.006(4)
C22 0.051(7) 0.032(6) 0.077(8) 0.000(6) 0.002(6) -0.008(5)
C23 0.041(6) 0.044(7) 0.059(6) -0.011(5) 0.011(5) 0.002(5)
C24 0.048(6) 0.084(10) 0.048(6) -0.003(6) 0.016(5) -0.019(6)
C25 0.051(6) 0.074(10) 0.075(7) -0.011(8) 0.026(6) 0.021(7)
O1 0.076(6) 0.034(5) 0.066(5) 0.010(4) 0.010(4) 0.012(4)
O2 0.037(4) 0.047(5) 0.074(5) -0.008(4) 0.005(4) -0.008(4)
O3 0.067(5) 0.057(6) 0.056(5) -0.016(4) 0.008(4) 0.016(4)
B1 0.070(9) 0.036(7) 0.046(7) 0.002(6) -0.006(6) 0.005(6)
F1 0.120(9) 0.37(3) 0.108(8) -0.121(13) -0.013(7) 0.095(13)
F2 0.44(3) 0.19(2) 0.27(2) 0.116(19) 0.14(2) 0.03(2)
F3 0.115(8) 0.191(15) 0.108(8) -0.024(9) -0.016(7) 0.067(9)
F4 0.117(10) 0.29(2) 0.249(18) -0.216(18) 0.033(10) -0.068(12)

loop_
_geom_bond_atom_site_label_1
_geom_bond_atom_site_label_2
_geom_bond_distance
_geom_bond_site_symmetry_2
_geom_bond_publ_flag
Ru1 C11 1.908(11) . ?
Ru1 C10 1.939(10) . ?
Ru1 C8 2.105(8) . ?
Ru1 C15 2.263(10) . ?
Ru1 C13 2.264(10) . ?
Ru1 C16 2.274(11) . ?
Ru1 C12 2.282(10) . ?
Ru1 C14 2.303(10) . ?
Ru1 Ru2 2.878(3) . ?
Ru2 C9 1.878(11) . ?
Ru2 C20 2.214(9) . ?
Ru2 C18 2.223(10) . ?
Ru2 C19 2.228(10) . ?
Ru2 C17 2.231(10) . ?
Ru2 C21 2.233(9) . ?
Si1 C22 1.849(12) . ?
Si1 C23 1.870(11) . ?
Si1 C17 1.890(11) . ?
Si1 C16 1.896(11) . ?
Si2 C25 1.872(13) . ?
Si2 C24 1.880(13) . ?
Si2 C18 1.887(10) . ?
Si2 C15 1.902(10) . ?
C1 C6 1.386(15) . ?
C1 C2 1.393(16) . ?
C1 H1A 0.9300 . ?
C2 C3 1.401(18) . ?
C2 H2A 0.9300 . ?
C3 C4 1.392(18) . ?
C3 H3A 0.9300 . ?
C4 C5 1.413(14) . ?
C4 H4A 0.9300 . ?
C5 C6 1.401(15) . ?
C5 H5A 0.9300 . ?
C6 C7 1.493(14) . ?
C7 C8 1.389(14) . ?
C7 H7A 0.9300 . ?
C8 H8A 0.9300 . ?
C9 O1 1.164(13) . ?
C10 O2 1.117(11) . ?
C11 O3 1.149(13) . ?
C12 C13 1.446(15) . ?
C12 C16 1.452(13) . ?
C12 H12A 0.9800 . ?
C13 C14 1.378(15) . ?
C13 H13A 0.9800 . ?
C14 C15 1.441(13) . ?
C14 H14A 0.9800 . ?
C15 C16 1.439(14) . ?
C17 C21 1.441(13) . ?
C17 C18 1.444(14) . ?
C18 C19 1.455(14) . ?
C19 C20 1.439(15) . ?
C19 H19A 0.9800 . ?
C20 C21 1.413(13) . ?
C20 H20A 0.9800 . ?
C21 H21A 0.9800 . ?
C22 H22A 0.9600 . ?
C22 H22B 0.9600 . ?
C22 H22C 0.9600 . ?
C23 H23A 0.9600 . ?
C23 H23B 0.9600 . ?
C23 H23C 0.9600 . ?
C24 H24A 0.9600 . ?
C24 H24B 0.9600 . ?
C24 H24C 0.9600 . ?
C25 H25A 0.9600 . ?
C25 H25B 0.9600 . ?
C25 H25C 0.9600 . ?
B1 F4 1.257(17) . ?
B1 F2 1.31(3) . ?
B1 F3 1.312(16) . ?
B1 F1 1.313(18) . ?
